data_4124250
loop_
_publ_author_name
'Ghosh, Soumyajit'
'Mishra, Manish Kumar'
'Ganguly, Somnath'
'Desiraju, Gautam R.'

_publ_section_title
;
 Dual Stress and Thermally Driven Mechanical Properties of the Same
 Organic Crystal: 2,6-Dichlorobenzylidene-4-fluoro-3-nitroaniline.
;
_journal_issue 31
_journal_name_full 'Journal of the American Chemical Society'
_journal_page_first 9912
_journal_page_last 9921
_journal_paper_doi 10.1021/jacs.5b05324
_journal_volume 137
_journal_year 2015
_chemical_formula_sum 'C13 H7 Cl2 F N2 O2'
_chemical_formula_weight 313.05
_chemical_name_systematic
;
 ?
;
_space_group_IT_number 14
_symmetry_cell_setting monoclinic
_symmetry_space_group_name_Hall '-P 2ybc'
_symmetry_space_group_name_H-M 'P 1 21/c 1'
_atom_sites_solution_hydrogens geom
_atom_sites_solution_primary direct
_atom_sites_solution_secondary difmap
_audit_creation_method SHELXL-97
_cell_angle_alpha 90.00
_cell_angle_beta 101.374(18)
_cell_angle_gamma 90.00
_cell_formula_units_Z 4
_cell_length_a 3.8719(14)
_cell_length_b 21.799(8)
_cell_length_c 15.258(5)
_cell_measurement_temperature 198
_cell_volume 1262.5(8)
_computing_structure_refinement 'SHELXL-97 (Sheldrick, 2008)'
_diffrn_ambient_temperature 198
_diffrn_measured_fraction_theta_full 0.988
_diffrn_measured_fraction_theta_max 0.988
_diffrn_radiation_monochromator graphite
_diffrn_radiation_source 'fine-focus sealed tube'
_diffrn_radiation_type MoK\a
_diffrn_radiation_wavelength 0.71073
_diffrn_reflns_av_R_equivalents 0.1146
_diffrn_reflns_av_sigmaI/netI 0.0858
_diffrn_reflns_limit_h_max 5
_diffrn_reflns_limit_h_min -5
_diffrn_reflns_limit_k_max 28
_diffrn_reflns_limit_k_min -28
_diffrn_reflns_limit_l_max 19
_diffrn_reflns_limit_l_min -19
_diffrn_reflns_number 10642
_diffrn_reflns_theta_full 27.58
_diffrn_reflns_theta_max 27.58
_diffrn_reflns_theta_min 1.65
_exptl_absorpt_coefficient_mu 0.528
_exptl_absorpt_correction_type none
_exptl_crystal_colour Brown
_exptl_crystal_density_diffrn 1.647
_exptl_crystal_density_method 'not measured'
_exptl_crystal_description Acicular
_exptl_crystal_F_000 632
_exptl_crystal_size_max 0.3
_exptl_crystal_size_mid 0.1
_exptl_crystal_size_min 0.1
_refine_diff_density_max 0.753
_refine_diff_density_min -0.537
_refine_diff_density_rms 0.132
_refine_ls_extinction_method none
_refine_ls_goodness_of_fit_ref 1.140
_refine_ls_hydrogen_treatment mixed
_refine_ls_matrix_type full
_refine_ls_number_parameters 181
_refine_ls_number_reflns 2872
_refine_ls_number_restraints 0
_refine_ls_restrained_S_all 1.140
_refine_ls_R_factor_all 0.1199
_refine_ls_R_factor_gt 0.1040
_refine_ls_shift/su_max 0.000
_refine_ls_shift/su_mean 0.000
_refine_ls_structure_factor_coef Fsqd
_refine_ls_weighting_details 'calc w=1/[\s^2^(Fo^2^)+(0.0762P)^2^+9.5025P] where P=(Fo^2^+2Fc^2^)/3'
_refine_ls_weighting_scheme calc
_refine_ls_wR_factor_gt 0.2879
_refine_ls_wR_factor_ref 0.2987
_reflns_number_gt 2149
_reflns_number_total 2872
_reflns_threshold_expression >2\s(I)
_cod_data_source_file ja5b05324_si_002.cif
_cod_data_source_block -75
_cod_depositor_comments
;
The following automatic conversions were performed:

'_symmetry_cell_setting' value 'Monoclinic' changed to 'monoclinic'
according to
/usr/data/users/saulius/crontab/automatic-downloads/rss-feeds/ACS/lib/dictionaries/cif_core.dic
dictionary named 'cif_core.dic' version 2.4.2 from 2011-04-26.

Automatic conversion script
Id: cif_fix_values 3271 2015-04-21 07:52:19Z andrius 

 Adding full bibliography for 4124248--4124252.cif.
;
_cod_original_sg_symbol_H-M 'P 21/C'
_cod_database_code 4124250

loop_
_symmetry_equiv_pos_as_xyz
'x, y, z'
'-x, y+1/2, -z+1/2'
'-x, -y, -z'
'x, -y-1/2, z-1/2'

loop_
_atom_site_label
_atom_site_type_symbol
_atom_site_fract_x
_atom_site_fract_y
_atom_site_fract_z
_atom_site_U_iso_or_equiv
_atom_site_adp_type
_atom_site_occupancy
_atom_site_symmetry_multiplicity
_atom_site_calc_flag
_atom_site_refinement_flags
Cl1 Cl 0.0853(6) 0.03322(9) 0.40632(12) 0.0466(5) Uani 1 1 d .
Cl2 Cl 0.4058(5) -0.07442(8) 0.11128(12) 0.0430(5) Uani 1 1 d .
F F 0.7298(15) -0.32368(19) 0.4980(3) 0.0566(13) Uani 1 1 d .
O1 O 0.771(2) -0.2731(3) 0.6521(4) 0.080(2) Uani 1 1 d .
O2 O 0.446(2) -0.1956(3) 0.6602(4) 0.077(2) Uani 1 1 d .
N1 N 0.5880(18) -0.2315(3) 0.6179(4) 0.0429(14) Uani 1 1 d .
N2 N 0.2144(15) -0.1005(2) 0.3604(4) 0.0346(12) Uani 1 1 d .
C1 C 0.0117(19) 0.0872(3) 0.1567(5) 0.0393(16) Uani 1 1 d .
H1 H -0.0641 0.1224 0.1239 0.047 Uiso 1 1 calc R
C2 C -0.0071(19) 0.0848(3) 0.2454(5) 0.0395(15) Uani 1 1 d .
H2 H -0.0944 0.1180 0.2725 0.047 Uiso 1 1 calc R
C3 C 0.1390(18) 0.0392(3) 0.1157(5) 0.0376(15) Uani 1 1 d .
H3 H 0.1493 0.0413 0.0554 0.045 Uiso 1 1 calc R
C4 C 0.547(2) -0.2603(3) 0.3753(5) 0.0432(17) Uani 1 1 d .
H4 H 0.5897 -0.2918 0.3377 0.052 Uiso 1 1 calc R
C5 C 0.3950(16) -0.1678(3) 0.4860(4) 0.0301(13) Uani 1 1 d .
H5 H 0.3328 -0.1378 0.5233 0.036 Uiso 1 1 calc R
C6 C 0.5311(17) -0.2228(3) 0.5207(4) 0.0317(13) Uani 1 1 d .
C7 C 0.6054(19) -0.2692(3) 0.4651(5) 0.0353(14) Uani 1 1 d .
C8 C 0.3515(16) -0.1575(3) 0.3951(4) 0.0302(13) Uani 1 1 d .
C9 C 0.4243(19) -0.2043(3) 0.3403(4) 0.0376(15) Uani 1 1 d .
H9 H 0.3899 -0.1980 0.2789 0.045 Uiso 1 1 calc R
C10 C 0.3643(17) -0.0753(3) 0.3031(5) 0.0346(14) Uani 1 1 d .
H10 H 0.5647 -0.0938 0.2903 0.041 Uiso 1 1 calc R
C11 C 0.2385(17) -0.0183(3) 0.2559(4) 0.0318(13) Uani 1 1 d .
C12 C 0.1040(16) 0.0328(3) 0.2942(4) 0.0315(13) Uani 1 1 d .
C13 C 0.2536(18) -0.0129(3) 0.1656(4) 0.0344(14) Uani 1 1 d .

loop_
_atom_site_aniso_label
_atom_site_aniso_U_11
_atom_site_aniso_U_22
_atom_site_aniso_U_33
_atom_site_aniso_U_23
_atom_site_aniso_U_13
_atom_site_aniso_U_12
Cl1 0.0606(12) 0.0432(10) 0.0376(9) -0.0017(7) 0.0137(8) 0.0025(8)
Cl2 0.0497(11) 0.0396(9) 0.0398(9) -0.0053(7) 0.0087(7) 0.0021(7)
F 0.094(4) 0.033(2) 0.047(3) 0.0106(18) 0.022(2) 0.022(2)
O1 0.109(6) 0.083(5) 0.039(3) 0.017(3) -0.006(3) 0.040(4)
O2 0.142(7) 0.061(4) 0.034(3) 0.005(3) 0.028(4) 0.037(4)
N1 0.060(4) 0.038(3) 0.029(3) 0.004(2) 0.006(3) 0.006(3)
N2 0.037(3) 0.030(3) 0.036(3) 0.005(2) 0.004(2) 0.003(2)
C1 0.042(4) 0.030(3) 0.043(4) 0.012(3) 0.000(3) -0.007(3)
C2 0.039(4) 0.029(3) 0.051(4) 0.001(3) 0.009(3) 0.003(3)
C3 0.036(4) 0.041(4) 0.032(3) 0.008(3) -0.002(3) -0.009(3)
C4 0.065(5) 0.029(3) 0.033(3) -0.006(3) 0.003(3) 0.009(3)
C5 0.033(3) 0.027(3) 0.030(3) -0.002(2) 0.005(2) 0.004(2)
C6 0.035(3) 0.033(3) 0.027(3) 0.005(2) 0.004(3) 0.000(3)
C7 0.041(4) 0.025(3) 0.040(4) 0.002(2) 0.010(3) 0.004(3)
C8 0.026(3) 0.028(3) 0.034(3) 0.005(2) 0.000(2) 0.003(2)
C9 0.049(4) 0.034(3) 0.027(3) 0.001(2) 0.001(3) 0.003(3)
C10 0.028(3) 0.035(3) 0.038(3) 0.006(3) 0.001(3) 0.000(3)
C11 0.032(3) 0.032(3) 0.031(3) 0.003(2) 0.004(2) -0.002(2)
C12 0.028(3) 0.034(3) 0.032(3) 0.001(2) 0.004(2) -0.001(2)
C13 0.034(3) 0.033(3) 0.033(3) 0.001(2) -0.001(3) -0.003(3)

loop_
_atom_type_symbol
_atom_type_description
_atom_type_scat_dispersion_real
_atom_type_scat_dispersion_imag
_atom_type_scat_source
C C 0.0030 0.0020 'International Tables Vol C Tables 4.2.6.8 and 6.1.1.4'
H H 0.0000 0.0000 'International Tables Vol C Tables 4.2.6.8 and 6.1.1.4'
Cl Cl 0.1480 0.1590 'International Tables Vol C Tables 4.2.6.8 and 6.1.1.4'
F F 0.0170 0.0100 'International Tables Vol C Tables 4.2.6.8 and 6.1.1.4'
N N 0.0060 0.0030 'International Tables Vol C Tables 4.2.6.8 and 6.1.1.4'
O O 0.0110 0.0060 'International Tables Vol C Tables 4.2.6.8 and 6.1.1.4'

loop_
_geom_angle_atom_site_label_1
_geom_angle_atom_site_label_2
_geom_angle_atom_site_label_3
_geom_angle
O1 N1 O2 123.0(6)
O1 N1 C6 119.5(6)
O2 N1 C6 117.5(6)
C10 N2 C8 116.8(6)
C3 C1 C2 121.2(6)
C3 C1 H1 119.4
C2 C1 H1 119.4
C1 C2 C12 119.6(6)
C1 C2 H2 120.2
C12 C2 H2 120.2
C1 C3 C13 118.8(6)
C1 C3 H3 120.6
C13 C3 H3 120.6
C7 C4 C9 119.5(6)
C7 C4 H4 120.2
C9 C4 H4 120.2
C6 C5 C8 119.4(6)
C6 C5 H5 120.3
C8 C5 H5 120.3
C5 C6 C7 120.7(6)
C5 C6 N1 118.1(6)
C7 C6 N1 121.1(6)
F C7 C4 118.7(6)
F C7 C6 121.3(6)
C4 C7 C6 120.1(6)
C5 C8 C9 119.2(6)
C5 C8 N2 118.8(6)
C9 C8 N2 122.0(6)
C4 C9 C8 121.0(6)
C4 C9 H9 119.5
C8 C9 H9 119.5
N2 C10 C11 123.5(6)
N2 C10 H10 118.2
C11 C10 H10 118.2
C13 C11 C12 115.8(6)
C13 C11 C10 118.8(6)
C12 C11 C10 125.4(6)
C2 C12 C11 121.9(6)
C2 C12 Cl1 117.5(5)
C11 C12 Cl1 120.6(5)
C3 C13 C11 122.6(6)
C3 C13 Cl2 118.1(5)
C11 C13 Cl2 119.3(5)

loop_
_geom_bond_atom_site_label_1
_geom_bond_atom_site_label_2
_geom_bond_distance
Cl1 C12 1.726(7)
Cl2 C13 1.740(7)
F C7 1.341(7)
O1 N1 1.205(8)
O2 N1 1.211(8)
N1 C6 1.467(8)
N2 C10 1.265(9)
N2 C8 1.413(8)
C1 C3 1.360(10)
C1 C2 1.372(10)
C1 H1 0.9300
C2 C12 1.378(9)
C2 H2 0.9300
C3 C13 1.391(9)
C3 H3 0.9300
C4 C7 1.358(10)
C4 C9 1.379(9)
C4 H4 0.9300
C5 C6 1.373(9)
C5 C8 1.383(9)
C5 H5 0.9300
C6 C7 1.386(9)
C8 C9 1.383(9)
C9 H9 0.9300
C10 C11 1.471(9)
C10 H10 0.9300
C11 C13 1.395(9)
C11 C12 1.405(9)

loop_
_geom_torsion_atom_site_label_1
_geom_torsion_atom_site_label_2
_geom_torsion_atom_site_label_3
_geom_torsion_atom_site_label_4
_geom_torsion
C3 C1 C2 C12 -0.1(11)
C2 C1 C3 C13 -0.4(10)
C8 C5 C6 C7 -3.8(10)
C8 C5 C6 N1 177.5(6)
O1 N1 C6 C5 -164.6(8)
O2 N1 C6 C5 15.1(11)
O1 N1 C6 C7 16.7(11)
O2 N1 C6 C7 -163.6(8)
C9 C4 C7 F -179.0(7)
C9 C4 C7 C6 2.0(12)
C5 C6 C7 F -178.3(6)
N1 C6 C7 F 0.4(11)
C5 C6 C7 C4 0.7(11)
N1 C6 C7 C4 179.3(7)
C6 C5 C8 C9 4.2(10)
C6 C5 C8 N2 -179.4(6)
C10 N2 C8 C5 136.2(7)
C10 N2 C8 C9 -47.5(9)
C7 C4 C9 C8 -1.6(12)
C5 C8 C9 C4 -1.6(11)
N2 C8 C9 C4 -177.9(7)
C8 N2 C10 C11 175.4(6)
N2 C10 C11 C13 -140.8(7)
N2 C10 C11 C12 39.8(10)
C1 C2 C12 C11 0.2(10)
C1 C2 C12 Cl1 178.3(5)
C13 C11 C12 C2 0.2(10)
C10 C11 C12 C2 179.7(6)
C13 C11 C12 Cl1 -177.7(5)
C10 C11 C12 Cl1 1.7(9)
C1 C3 C13 C11 0.9(10)
C1 C3 C13 Cl2 178.5(5)
C12 C11 C13 C3 -0.8(10)
C10 C11 C13 C3 179.7(6)
C12 C11 C13 Cl2 -178.4(5)
C10 C11 C13 Cl2 2.1(9)
